data_7227843
loop_
_publ_author_name
'Huang, Jiu-Lin'
'Lv, Min'
'Xu, Hui'

_publ_section_title
;
 Semisynthesis of some matrine ether derivatives as insecticidal agents
;
_journal_issue 26
_journal_name_full 'RSC Adv.'
_journal_page_first 15997
_journal_paper_doi 10.1039/C7RA00954B
_journal_volume 7
_journal_year 2017
_chemical_absolute_configuration unk
_chemical_formula_moiety 'C22 H27 N3 O4'
_chemical_formula_sum 'C22 H27 N3 O4'
_chemical_formula_weight 397.46
_chemical_name_systematic
;
 ?
;
_space_group_crystal_system monoclinic
_space_group_IT_number 4
_space_group_name_Hall 'P 2yb'
_space_group_name_H-M_alt 'P 1 21 1'
_symmetry_space_group_name_Hall 'P 2yb'
_symmetry_space_group_name_H-M 'P 1 21 1'
_atom_sites_solution_hydrogens geom
_audit_creation_date 2015-11-30
_audit_creation_method
;
Olex2 1.2
(compiled 2015.09.30 svn.r3233 for OlexSys, GUI svn.r5103)
;
_audit_update_record
;
2016-12-29 deposited with the CCDC.
2017-02-27 downloaded from the CCDC.
;
_cell_angle_alpha 90
_cell_angle_beta 108.727(11)
_cell_angle_gamma 90
_cell_formula_units_Z 2
_cell_length_a 8.8606(7)
_cell_length_b 9.8660(6)
_cell_length_c 12.1556(16)
_cell_measurement_reflns_used 611
_cell_measurement_temperature 293(2)
_cell_measurement_theta_max 21.2440
_cell_measurement_theta_min 3.9960
_cell_volume 1006.37(18)
_computing_cell_refinement
;
CrysAlisPro, Agilent Technologies,
Version 1.171.37.35 (release 13-08-2014 CrysAlis171 .NET)
(compiled Aug 13 2014,18:06:01)
;
_computing_data_collection
;
CrysAlisPro, Agilent Technologies,
Version 1.171.37.35 (release 13-08-2014 CrysAlis171 .NET)
(compiled Aug 13 2014,18:06:01)
;
_computing_data_reduction
;
CrysAlisPro, Agilent Technologies,
Version 1.171.37.35 (release 13-08-2014 CrysAlis171 .NET)
(compiled Aug 13 2014,18:06:01)
;
_computing_molecular_graphics 'Olex2 (Dolomanov et al., 2009)'
_computing_publication_material 'Olex2 (Dolomanov et al., 2009)'
_computing_structure_refinement 'ShelXL (Sheldrick, 2015)'
_computing_structure_solution 'ShelXS (Sheldrick, 2008)'
_diffrn_ambient_temperature 293
_diffrn_detector 'CCD plate'
_diffrn_detector_area_resol_mean 16.0733
_diffrn_detector_type Eos
_diffrn_measured_fraction_theta_full 0.988
_diffrn_measured_fraction_theta_max 0.990
_diffrn_measurement_details
;
#__ type_ start__ end____ width___ exp.time_
  1 omega   51.00   81.00   2.0000   16.0000
omega____ theta____ kappa____ phi______ frames
    -       20.4291  178.0000   90.0000 15

#__ type_ start__ end____ width___ exp.time_
  2 omega   71.00   95.00   2.0000   16.0000
omega____ theta____ kappa____ phi______ frames
    -       20.4291  178.0000  150.0000 12

#__ type_ start__ end____ width___ exp.time_
  3 omega  -22.00   92.00   2.0000   16.0000
omega____ theta____ kappa____ phi______ frames
    -       20.4291   19.0000 -120.0000 57

#__ type_ start__ end____ width___ exp.time_
  4 omega  -15.00   35.00   2.0000   16.0000
omega____ theta____ kappa____ phi______ frames
    -       20.4291  -57.0000   30.0000 25
;
_diffrn_measurement_device 'four-circle diffractometer'
_diffrn_measurement_device_type 'SuperNova, Dual, Cu at zero, Eos'
_diffrn_measurement_method '\w scans'
_diffrn_orient_matrix_UB_11 -0.0504352000
_diffrn_orient_matrix_UB_12 -0.0439506000
_diffrn_orient_matrix_UB_13 -0.0420854000
_diffrn_orient_matrix_UB_21 0.0261798000
_diffrn_orient_matrix_UB_22 0.0304851000
_diffrn_orient_matrix_UB_23 -0.0436187000
_diffrn_orient_matrix_UB_31 0.0625348000
_diffrn_orient_matrix_UB_32 -0.0480699000
_diffrn_orient_matrix_UB_33 0.0109414000
_diffrn_radiation_monochromator mirror
_diffrn_radiation_probe x-ray
_diffrn_radiation_type MoK\a
_diffrn_radiation_wavelength 0.71073
_diffrn_reflns_av_R_equivalents 0.0463
_diffrn_reflns_av_unetI/netI 0.0876
_diffrn_reflns_Laue_measured_fraction_full 0.988
_diffrn_reflns_Laue_measured_fraction_max 0.990
_diffrn_reflns_limit_h_max 10
_diffrn_reflns_limit_h_min -10
_diffrn_reflns_limit_k_max 7
_diffrn_reflns_limit_k_min -12
_diffrn_reflns_limit_l_max 8
_diffrn_reflns_limit_l_min -14
_diffrn_reflns_number 3911
_diffrn_reflns_point_group_measured_fraction_full 0.719
_diffrn_reflns_point_group_measured_fraction_max 0.712
_diffrn_reflns_theta_full 25.500
_diffrn_reflns_theta_max 26.015
_diffrn_reflns_theta_min 3.433
_diffrn_source 'SuperNova (Mo) X-ray Source'
_exptl_absorpt_coefficient_mu 0.091
_exptl_absorpt_correction_T_max 1.00000
_exptl_absorpt_correction_T_min 0.12764
_exptl_absorpt_correction_type multi-scan
_exptl_absorpt_process_details
;
CrysAlisPro, Agilent Technologies,
Version 1.171.37.35 (release 13-08-2014 CrysAlis171 .NET)
(compiled Aug 13 2014,18:06:01)
Empirical absorption correction using spherical harmonics,
 implemented in SCALE3 ABSPACK scaling algorithm.
;
_exptl_crystal_colour 'clear light colourless'
_exptl_crystal_colour_lustre clear
_exptl_crystal_colour_modifier light
_exptl_crystal_colour_primary colourless
_exptl_crystal_density_diffrn 1.312
_exptl_crystal_description block
_exptl_crystal_F_000 424
_exptl_crystal_size_max 0.19
_exptl_crystal_size_mid 0.15
_exptl_crystal_size_min 0.14
_refine_diff_density_max 0.160
_refine_diff_density_min -0.154
_refine_diff_density_rms 0.038
_refine_ls_abs_structure_details
;
 Flack x determined using 395 quotients [(I+)-(I-)]/[(I+)+(I-)]
 (Parsons and Flack (2004), Acta Cryst. A60, s61).
;
_refine_ls_abs_structure_Flack -0.6(10)
_refine_ls_extinction_method none
_refine_ls_goodness_of_fit_ref 1.077
_refine_ls_hydrogen_treatment constr
_refine_ls_matrix_type full
_refine_ls_number_parameters 262
_refine_ls_number_reflns 2814
_refine_ls_number_restraints 1
_refine_ls_restrained_S_all 1.077
_refine_ls_R_factor_all 0.1178
_refine_ls_R_factor_gt 0.0596
_refine_ls_shift/su_max 0.000
_refine_ls_shift/su_mean 0.000
_refine_ls_structure_factor_coef Fsqd
_refine_ls_weighting_details
;
 w=1/[\s^2^(Fo^2^)+(0.0260P)^2^]
 where P=(Fo^2^+2Fc^2^)/3
;
_refine_ls_weighting_scheme calc
_refine_ls_wR_factor_gt 0.0975
_refine_ls_wR_factor_ref 0.1256
_reflns_Friedel_coverage 0.355
_reflns_Friedel_fraction_full 0.414
_reflns_Friedel_fraction_max 0.397
_reflns_number_gt 1582
_reflns_number_total 2814
_reflns_threshold_expression 'I > 2\s(I)'
_cod_data_source_file c7ra00954b1.cif
_cod_data_source_block hjl_40
_cod_original_cell_volume 1006.37(17)
_cod_database_code 7227843
_shelxl_version_number 2013-2
_shelx_space_group_comment
;
The symmetry employed for this shelxl refinement is uniquely defined
by the following loop, which should always be used as a source of
symmetry information in preference to the above space-group names.
They are only intended as comments.
;
_reflns_odcompleteness_completeness 98.95
_reflns_odcompleteness_iscentric 1
_reflns_odcompleteness_theta 26.32
_olex2_refinement_description
;
1. Fixed Uiso
 At 1.2 times of:
  All C(H) groups, All C(H,H) groups
2.a Ternary CH refined with riding coordinates:
 C2(H2), C6(H6), C11(H11), C10(H10)
2.b Secondary CH2 refined with riding coordinates:
 C13(H13A,H13B), C9(H9A,H9B), C8(H8A,H8B), C1(H1A,H1B), C7(H7A,H7B), C12(H12A,
 H12B), C5(H5A,H5B), C3(H3A,H3B), C4(H4A,H4B)
2.c Aromatic/amide H refined with riding coordinates:
 C16(H16), C19(H19), C22(H22), C21(H21), C18(H18)
;
_olex2_submission_special_instructions 'No special instructions were received'

loop_
_space_group_symop_operation_xyz
'x, y, z'
'-x, y+1/2, -z'

loop_
_atom_site_label
_atom_site_type_symbol
_atom_site_fract_x
_atom_site_fract_y
_atom_site_fract_z
_atom_site_U_iso_or_equiv
_atom_site_adp_type
_atom_site_occupancy
_atom_site_site_symmetry_order
_atom_site_calc_flag
_atom_site_refinement_flags_posn
O2 O -0.0205(4) -0.5515(4) -0.1422(4) 0.0604(12) Uani 1 1 d .
C14 C 0.1333(6) -0.4935(6) 0.0505(5) 0.0422(15) Uani 1 1 d .
O1 O 0.2165(5) -0.7165(4) 0.0177(4) 0.0626(13) Uani 1 1 d .
C15 C 0.2526(7) -0.6019(6) 0.0611(5) 0.0504(16) Uani 1 1 d .
N1 N 0.8003(6) -0.5243(6) 0.3258(4) 0.0579(15) Uani 1 1 d .
C17 C -0.1629(7) -0.5378(6) -0.2311(5) 0.0493(16) Uani 1 1 d .
C20 C -0.4339(8) -0.5376(7) -0.4172(6) 0.0623(19) Uani 1 1 d .
C16 C 0.0060(7) -0.4751(6) -0.0429(5) 0.0550(18) Uani 1 1 d .
H16 H -0.0674 -0.4085 -0.0412 0.066 Uiso 1 1 calc R
N2 N 0.4047(5) -0.5703(4) 0.1250(4) 0.0463(13) Uani 1 1 d .
C2 C 0.6785(8) -0.6334(6) 0.1357(6) 0.060(2) Uani 1 1 d .
H2 H 0.6547 -0.6161 0.0525 0.072 Uiso 1 1 calc R
O4 O -0.5986(7) -0.6256(6) -0.5908(5) 0.105(2) Uani 1 1 d .
C19 C -0.4288(8) -0.4656(7) -0.3228(7) 0.089(3) Uani 1 1 d .
H19 H -0.5172 -0.4160 -0.3211 0.106 Uiso 1 1 calc R
N3 N -0.5826(8) -0.5402(8) -0.5161(6) 0.081(2) Uani 1 1 d .
C6 C 0.7424(7) -0.5024(7) 0.1997(5) 0.0561(18) Uani 1 1 d .
H6 H 0.8315 -0.4707 0.1752 0.067 Uiso 1 1 calc R
C13 C 0.1685(7) -0.3963(6) 0.1485(5) 0.0548(17) Uani 1 1 d .
H13A H 0.1694 -0.4426 0.2191 0.066 Uiso 1 1 calc R
H13B H 0.0879 -0.3258 0.1319 0.066 Uiso 1 1 calc R
C9 C 0.6772(8) -0.2630(7) 0.2312(6) 0.070(2) Uani 1 1 d .
H9A H 0.5938 -0.1949 0.2147 0.084 Uiso 1 1 calc R
H9B H 0.7616 -0.2292 0.2039 0.084 Uiso 1 1 calc R
C11 C 0.4601(6) -0.4433(5) 0.1907(5) 0.0433(15) Uani 1 1 d .
H11 H 0.4884 -0.4646 0.2736 0.052 Uiso 1 1 calc R
C22 C -0.1694(8) -0.6068(7) -0.3302(6) 0.0648(19) Uani 1 1 d .
H22 H -0.0796 -0.6523 -0.3347 0.078 Uiso 1 1 calc R
C8 C 0.7425(8) -0.2878(7) 0.3620(6) 0.076(2) Uani 1 1 d .
H8A H 0.7902 -0.2052 0.4012 0.091 Uiso 1 1 calc R
H8B H 0.6561 -0.3133 0.3906 0.091 Uiso 1 1 calc R
C21 C -0.3083(9) -0.6094(7) -0.4238(6) 0.072(2) Uani 1 1 d .
H21 H -0.3147 -0.6597 -0.4898 0.086 Uiso 1 1 calc R
O3 O -0.6865(8) -0.4586(7) -0.5165(6) 0.139(3) Uani 1 1 d .
C1 C 0.5243(8) -0.6768(6) 0.1551(6) 0.0606(19) Uani 1 1 d .
H1A H 0.4827 -0.7565 0.1084 0.073 Uiso 1 1 calc R
H1B H 0.5463 -0.7013 0.2360 0.073 Uiso 1 1 calc R
C7 C 0.8653(9) -0.3990(8) 0.3882(6) 0.082(2) Uani 1 1 d .
H7A H 0.9560 -0.3696 0.3661 0.098 Uiso 1 1 calc R
H7B H 0.9023 -0.4166 0.4711 0.098 Uiso 1 1 calc R
C12 C 0.3310(7) -0.3350(6) 0.1629(6) 0.0557(18) Uani 1 1 d .
H12A H 0.3562 -0.2687 0.2251 0.067 Uiso 1 1 calc R
H12B H 0.3281 -0.2887 0.0919 0.067 Uiso 1 1 calc R
C10 C 0.6108(7) -0.3928(6) 0.1681(5) 0.0527(17) Uani 1 1 d .
H10 H 0.5830 -0.3751 0.0846 0.063 Uiso 1 1 calc R
C5 C 0.9264(8) -0.6260(8) 0.3560(6) 0.079(2) Uani 1 1 d .
H5A H 0.9654 -0.6369 0.4397 0.095 Uiso 1 1 calc R
H5B H 1.0143 -0.5941 0.3316 0.095 Uiso 1 1 calc R
C3 C 0.8048(9) -0.7458(8) 0.1699(6) 0.081(2) Uani 1 1 d .
H3A H 0.7574 -0.8308 0.1357 0.097 Uiso 1 1 calc R
H3B H 0.8905 -0.7244 0.1393 0.097 Uiso 1 1 calc R
C18 C -0.2897(9) -0.4653(7) -0.2266(6) 0.087(3) Uani 1 1 d .
H18 H -0.2848 -0.4157 -0.1605 0.105 Uiso 1 1 calc R
C4 C 0.8720(9) -0.7615(8) 0.3007(7) 0.084(2) Uani 1 1 d .
H4A H 0.7910 -0.7984 0.3301 0.101 Uiso 1 1 calc R
H4B H 0.9612 -0.8241 0.3202 0.101 Uiso 1 1 calc R

loop_
_atom_site_aniso_label
_atom_site_aniso_U_11
_atom_site_aniso_U_22
_atom_site_aniso_U_33
_atom_site_aniso_U_23
_atom_site_aniso_U_13
_atom_site_aniso_U_12
O2 0.046(3) 0.065(3) 0.054(3) -0.006(2) -0.006(2) 0.007(2)
C14 0.037(3) 0.043(4) 0.042(4) 0.001(3) 0.006(3) 0.002(3)
O1 0.061(3) 0.043(3) 0.066(3) -0.008(2) -0.003(2) -0.003(2)
C15 0.043(4) 0.053(4) 0.047(4) 0.008(3) 0.002(3) 0.000(3)
N1 0.038(3) 0.079(4) 0.045(3) -0.003(3) -0.003(2) 0.000(3)
C17 0.037(3) 0.046(4) 0.056(4) 0.004(3) 0.002(3) -0.002(3)
C20 0.053(4) 0.054(4) 0.060(5) 0.008(4) -0.008(4) 0.004(4)
C16 0.047(4) 0.058(4) 0.057(4) 0.000(4) 0.013(3) -0.003(3)
N2 0.035(3) 0.045(3) 0.051(3) -0.002(2) 0.002(2) 0.003(2)
C2 0.051(4) 0.073(5) 0.051(4) -0.003(4) 0.009(3) 0.015(4)
O4 0.089(4) 0.147(6) 0.060(4) -0.007(4) -0.003(3) -0.027(4)
C19 0.061(5) 0.067(5) 0.099(6) -0.027(5) -0.029(4) 0.023(4)
N3 0.067(5) 0.093(5) 0.063(4) 0.010(4) -0.007(4) -0.015(4)
C6 0.040(4) 0.080(5) 0.051(4) 0.005(4) 0.018(3) -0.004(4)
C13 0.042(4) 0.059(4) 0.060(4) -0.012(3) 0.011(3) 0.001(3)
C9 0.057(4) 0.070(5) 0.080(6) 0.003(4) 0.017(4) -0.016(4)
C11 0.038(3) 0.046(3) 0.042(4) -0.006(3) 0.007(3) -0.001(3)
C22 0.049(4) 0.087(5) 0.057(4) 0.002(4) 0.015(4) 0.001(4)
C8 0.070(5) 0.077(6) 0.069(6) -0.026(4) 0.007(4) -0.024(5)
C21 0.071(5) 0.088(5) 0.048(4) -0.004(4) 0.007(4) -0.013(5)
O3 0.083(5) 0.123(5) 0.149(6) -0.014(4) -0.048(4) 0.034(4)
C1 0.056(4) 0.058(4) 0.054(4) -0.007(3) -0.001(4) 0.010(4)
C7 0.067(5) 0.101(6) 0.061(5) -0.013(5) -0.001(4) -0.026(5)
C12 0.051(4) 0.052(4) 0.058(4) -0.014(3) 0.008(3) -0.003(3)
C10 0.048(4) 0.064(4) 0.041(4) 0.004(3) 0.007(3) -0.007(3)
C5 0.057(5) 0.114(7) 0.059(5) 0.007(5) 0.007(4) 0.027(5)
C3 0.067(5) 0.098(6) 0.073(5) -0.010(5) 0.017(4) 0.026(5)
C18 0.065(5) 0.085(6) 0.082(6) -0.045(5) -0.019(4) 0.015(5)
C4 0.060(5) 0.093(6) 0.084(6) 0.009(5) 0.002(4) 0.032(4)

loop_
_atom_type_symbol
_atom_type_description
_atom_type_scat_dispersion_real
_atom_type_scat_dispersion_imag
_atom_type_scat_source
C C 0.0033 0.0016 'International Tables Vol C Tables 4.2.6.8 and 6.1.1.4'
H H 0.0000 0.0000 'International Tables Vol C Tables 4.2.6.8 and 6.1.1.4'
N N 0.0061 0.0033 'International Tables Vol C Tables 4.2.6.8 and 6.1.1.4'
O O 0.0106 0.0060 'International Tables Vol C Tables 4.2.6.8 and 6.1.1.4'

loop_
_geom_angle_atom_site_label_1
_geom_angle_atom_site_label_2
_geom_angle_atom_site_label_3
_geom_angle
C16 O2 C17 119.2(5)
C15 C14 C13 116.0(5)
C16 C14 C15 123.9(6)
C16 C14 C13 120.0(6)
O1 C15 C14 122.7(5)
O1 C15 N2 121.6(5)
N2 C15 C14 115.7(5)
C6 N1 C7 111.3(5)
C5 N1 C6 110.2(5)
C5 N1 C7 107.9(5)
C22 C17 O2 114.2(6)
C18 C17 O2 125.8(6)
C18 C17 C22 120.0(6)
C19 C20 N3 119.0(7)
C19 C20 C21 122.0(6)
C21 C20 N3 119.0(7)
O2 C16 H16 118.9
C14 C16 O2 122.2(6)
C14 C16 H16 118.9
C15 N2 C11 126.8(5)
C15 N2 C1 119.2(5)
C1 N2 C11 112.7(4)
C6 C2 H2 107.6
C6 C2 C1 111.5(5)
C6 C2 C3 110.9(5)
C1 C2 H2 107.6
C1 C2 C3 111.5(6)
C3 C2 H2 107.6
C20 C19 H19 120.1
C20 C19 C18 119.7(7)
C18 C19 H19 120.1
O4 N3 C20 118.9(8)
O4 N3 O3 123.2(7)
O3 N3 C20 117.9(8)
N1 C6 C2 110.9(5)
N1 C6 H6 108.6
N1 C6 C10 110.2(5)
C2 C6 H6 108.6
C2 C6 C10 109.9(5)
C10 C6 H6 108.6
C14 C13 H13A 110.3
C14 C13 H13B 110.3
C14 C13 C12 107.3(5)
H13A C13 H13B 108.5
C12 C13 H13A 110.3
C12 C13 H13B 110.3
H9A C9 H9B 108.1
C8 C9 H9A 109.6
C8 C9 H9B 109.6
C10 C9 H9A 109.6
C10 C9 H9B 109.6
C10 C9 C8 110.3(5)
N2 C11 H11 107.7
N2 C11 C12 112.2(4)
N2 C11 C10 109.6(4)
C12 C11 H11 107.7
C12 C11 C10 111.6(5)
C10 C11 H11 107.7
C17 C22 H22 119.7
C17 C22 C21 120.5(7)
C21 C22 H22 119.7
C9 C8 H8A 109.6
C9 C8 H8B 109.6
H8A C8 H8B 108.1
C7 C8 C9 110.2(6)
C7 C8 H8A 109.6
C7 C8 H8B 109.6
C20 C21 C22 118.5(7)
C20 C21 H21 120.7
C22 C21 H21 120.7
N2 C1 C2 112.1(5)
N2 C1 H1A 109.2
N2 C1 H1B 109.2
C2 C1 H1A 109.2
C2 C1 H1B 109.2
H1A C1 H1B 107.9
N1 C7 C8 111.5(6)
N1 C7 H7A 109.3
N1 C7 H7B 109.3
C8 C7 H7A 109.3
C8 C7 H7B 109.3
H7A C7 H7B 108.0
C13 C12 C11 111.3(5)
C13 C12 H12A 109.4
C13 C12 H12B 109.4
C11 C12 H12A 109.4
C11 C12 H12B 109.4
H12A C12 H12B 108.0
C6 C10 H10 107.5
C9 C10 C6 109.1(5)
C9 C10 C11 113.9(5)
C9 C10 H10 107.5
C11 C10 C6 111.1(5)
C11 C10 H10 107.5
N1 C5 H5A 109.0
N1 C5 H5B 109.0
N1 C5 C4 112.9(6)
H5A C5 H5B 107.8
C4 C5 H5A 109.0
C4 C5 H5B 109.0
C2 C3 H3A 109.4
C2 C3 H3B 109.4
H3A C3 H3B 108.0
C4 C3 C2 111.4(6)
C4 C3 H3A 109.4
C4 C3 H3B 109.4
C17 C18 C19 119.1(7)
C17 C18 H18 120.5
C19 C18 H18 120.5
C5 C4 C3 109.8(7)
C5 C4 H4A 109.7
C5 C4 H4B 109.7
C3 C4 H4A 109.7
C3 C4 H4B 109.7
H4A C4 H4B 108.2

loop_
_geom_bond_atom_site_label_1
_geom_bond_atom_site_label_2
_geom_bond_distance
O2 C17 1.380(6)
O2 C16 1.377(6)
C14 C15 1.480(8)
C14 C16 1.332(7)
C14 C13 1.482(8)
O1 C15 1.245(7)
C15 N2 1.358(6)
N1 C6 1.468(7)
N1 C7 1.468(8)
N1 C5 1.459(8)
C17 C22 1.368(8)
C17 C18 1.348(8)
C20 C19 1.338(9)
C20 N3 1.471(7)
C20 C21 1.342(9)
C16 H16 0.9300
N2 C11 1.482(6)
N2 C1 1.454(7)
C2 H2 0.9800
C2 C6 1.521(8)
C2 C1 1.521(8)
C2 C3 1.535(9)
O4 N3 1.213(7)
C19 H19 0.9300
C19 C18 1.401(8)
N3 O3 1.222(8)
C6 H6 0.9800
C6 C10 1.546(8)
C13 H13A 0.9700
C13 H13B 0.9700
C13 C12 1.519(8)
C9 H9A 0.9700
C9 H9B 0.9700
C9 C8 1.527(8)
C9 C10 1.512(9)
C11 H11 0.9800
C11 C12 1.522(7)
C11 C10 1.530(8)
C22 H22 0.9300
C22 C21 1.382(8)
C8 H8A 0.9700
C8 H8B 0.9700
C8 C7 1.505(9)
C21 H21 0.9300
C1 H1A 0.9700
C1 H1B 0.9700
C7 H7A 0.9700
C7 H7B 0.9700
C12 H12A 0.9700
C12 H12B 0.9700
C10 H10 0.9800
C5 H5A 0.9700
C5 H5B 0.9700
C5 C4 1.504(9)
C3 H3A 0.9700
C3 H3B 0.9700
C3 C4 1.516(9)
C18 H18 0.9300
C4 H4A 0.9700
C4 H4B 0.9700

loop_
_geom_torsion_atom_site_label_1
_geom_torsion_atom_site_label_2
_geom_torsion_atom_site_label_3
_geom_torsion_atom_site_label_4
_geom_torsion
O2 C17 C22 C21 175.8(6)
O2 C17 C18 C19 -177.4(7)
C14 C15 N2 C11 4.4(9)
C14 C15 N2 C1 170.3(5)
C14 C13 C12 C11 -60.7(7)
O1 C15 N2 C11 -173.4(5)
O1 C15 N2 C1 -7.5(9)
C15 C14 C16 O2 -4.2(10)
C15 C14 C13 C12 56.2(7)
C15 N2 C11 C12 -10.4(8)
C15 N2 C11 C10 -135.1(6)
C15 N2 C1 C2 134.7(6)
N1 C6 C10 C9 58.3(6)
N1 C6 C10 C11 -68.0(6)
N1 C5 C4 C3 56.6(9)
C17 O2 C16 C14 172.9(6)
C17 C22 C21 C20 3.2(11)
C20 C19 C18 C17 0.1(12)
C16 O2 C17 C22 173.0(5)
C16 O2 C17 C18 -7.3(9)
C16 C14 C15 O1 -35.1(10)
C16 C14 C15 N2 147.1(6)
C16 C14 C13 C12 -119.5(6)
N2 C11 C12 C13 38.6(7)
N2 C11 C10 C6 -56.5(6)
N2 C11 C10 C9 179.8(5)
C2 C6 C10 C9 -179.2(5)
C2 C6 C10 C11 54.4(6)
C2 C3 C4 C5 -51.6(9)
C19 C20 N3 O4 -165.1(7)
C19 C20 N3 O3 12.4(11)
C19 C20 C21 C22 -0.9(11)
N3 C20 C19 C18 178.1(7)
N3 C20 C21 C22 -179.7(6)
C6 N1 C7 C8 58.9(7)
C6 N1 C5 C4 -60.6(8)
C6 C2 C1 N2 54.5(7)
C6 C2 C3 C4 52.0(8)
C13 C14 C15 O1 149.3(6)
C13 C14 C15 N2 -28.5(8)
C13 C14 C16 O2 171.2(5)
C9 C8 C7 N1 -56.4(8)
C11 N2 C1 C2 -57.5(7)
C22 C17 C18 C19 2.2(11)
C8 C9 C10 C6 -56.6(7)
C8 C9 C10 C11 68.2(7)
C21 C20 C19 C18 -0.7(12)
C21 C20 N3 O4 13.7(11)
C21 C20 N3 O3 -168.7(8)
C1 N2 C11 C12 -177.1(5)
C1 N2 C11 C10 58.3(6)
C1 C2 C6 N1 69.5(6)
C1 C2 C6 C10 -52.5(6)
C1 C2 C3 C4 -72.9(8)
C7 N1 C6 C2 178.8(5)
C7 N1 C6 C10 -59.4(7)
C7 N1 C5 C4 177.7(6)
C12 C11 C10 C6 178.5(5)
C12 C11 C10 C9 54.8(7)
C10 C9 C8 C7 56.0(8)
C10 C11 C12 C13 162.1(5)
C5 N1 C6 C2 59.1(7)
C5 N1 C6 C10 -179.0(6)
C5 N1 C7 C8 180.0(6)
C3 C2 C6 N1 -55.4(7)
C3 C2 C6 C10 -177.4(6)
C3 C2 C1 N2 179.0(5)
C18 C17 C22 C21 -3.8(11)
